data_2208735
loop_
_publ_author_name
'Kareev, Ivan E.'
'Lebedkin, Sergey F.'
'Miller, Susie M.'
'Anderson, Oren P.'
'Strauss, Steven H.'
'Boltalina, Olga V.'

_publ_section_title
;1,6,11,16,18,26,36,44,48,58-Decakis(trifluoromethyl)-1,6,11,16,18,26,36,44,48,58-decahydro(C~60~--<i>I</i>~h~)[5,6]fullerene
 benzene hemisolvate
;
_journal_coeditor_code TK2008
_journal_issue 4
_journal_name_full 'Acta Crystallographica Section E'
_journal_page_first o1498
_journal_page_last o1500
_journal_paper_doi 10.1107/S1600536806008312
_journal_volume 62
_journal_year 2006
_chemical_formula_iupac 'C70 F30 , 0.5C6 H6'
_chemical_formula_moiety 'C70 F30 , 0.5C6 H6'
_chemical_formula_sum 'C73 H3 F30'
_chemical_formula_weight 1449.75
_chemical_name_systematic
;
1,6,11,16,18,26,36,44,48,58-Decakis(trifluoromethyl)-1,6,11,16,18,26,36,44,
48,58-decahydro(C~60~-I~h~)[5,6]fullerene benzene hemisolvate
;
_space_group_IT_number 2
_symmetry_cell_setting triclinic
_symmetry_space_group_name_Hall '-P 1'
_symmetry_space_group_name_H-M 'P -1'
_atom_sites_solution_hydrogens geom
_atom_sites_solution_primary direct
_atom_sites_solution_secondary difmap
_cell_angle_alpha 87.785(6)
_cell_angle_beta 85.082(7)
_cell_angle_gamma 88.850(6)
_cell_formula_units_Z 2
_cell_length_a 11.0290(15)
_cell_length_b 13.7614(18)
_cell_length_c 16.443(2)
_cell_measurement_reflns_used 999
_cell_measurement_temperature 100.0(10)
_cell_measurement_theta_max 26.4
_cell_measurement_theta_min 1.7
_cell_volume 2484.2(6)
_computing_cell_refinement APEX2
_computing_data_collection 'APEX2 (Bruker, 2006)'
_computing_data_reduction APEX2
_computing_molecular_graphics SHELXTL
_computing_publication_material SHELXTL
_computing_structure_refinement SHELXTL
_computing_structure_solution 'SHELXTL (Bruker, 2000)'
_diffrn_ambient_temperature 100.0(10)
_diffrn_measured_fraction_theta_full 0.989
_diffrn_measured_fraction_theta_max 0.989
_diffrn_measurement_device_type 'Bruker Kappa-APEXII'
_diffrn_measurement_method '\f and \w'
_diffrn_radiation_monochromator graphite
_diffrn_radiation_source 'fine-focus sealed tube'
_diffrn_radiation_type MoK\a
_diffrn_radiation_wavelength 0.71073
_diffrn_reflns_av_R_equivalents 0.031
_diffrn_reflns_av_sigmaI/netI 0.041
_diffrn_reflns_limit_h_max 17
_diffrn_reflns_limit_h_min -16
_diffrn_reflns_limit_k_max 22
_diffrn_reflns_limit_k_min -22
_diffrn_reflns_limit_l_max 26
_diffrn_reflns_limit_l_min -26
_diffrn_reflns_number 53487
_diffrn_reflns_theta_full 35.2
_diffrn_reflns_theta_max 35.2
_diffrn_reflns_theta_min 2.6
_diffrn_standards_decay_% 0
_diffrn_standards_interval_count 0
_diffrn_standards_interval_time 0
_diffrn_standards_number 0
_exptl_absorpt_coefficient_mu 0.192
_exptl_absorpt_correction_T_max 0.992
_exptl_absorpt_correction_T_min 0.933
_exptl_absorpt_correction_type multi-scan
_exptl_absorpt_process_details '(SADABS; Bruker, 2000)'
_exptl_crystal_colour orange
_exptl_crystal_density_diffrn 1.938
_exptl_crystal_density_method 'not measured'
_exptl_crystal_description plate
_exptl_crystal_F_000 1422
_exptl_crystal_size_max 0.37
_exptl_crystal_size_mid 0.22
_exptl_crystal_size_min 0.04
_refine_diff_density_max 0.65
_refine_diff_density_min -0.32
_refine_ls_extinction_method none
_refine_ls_goodness_of_fit_ref 1.03
_refine_ls_hydrogen_treatment constr
_refine_ls_matrix_type full
_refine_ls_number_parameters 928
_refine_ls_number_reflns 21894
_refine_ls_number_restraints 0
_refine_ls_restrained_S_all 1.03
_refine_ls_R_factor_all 0.062
_refine_ls_R_factor_gt 0.045
_refine_ls_shift/su_max 0.001
_refine_ls_shift/su_mean 0.000
_refine_ls_structure_factor_coef Fsqd
_refine_ls_weighting_details 'calc w = 1/[\s^2^(Fo^2^)+(0.0675P)^2^+1.8907P] where P=(Fo^2^+2Fc^2^)/3'
_refine_ls_weighting_scheme calc
_refine_ls_wR_factor_gt 0.117
_refine_ls_wR_factor_ref 0.130
_reflns_number_gt 16852
_reflns_number_total 21894
_reflns_threshold_expression I>2\s(I)
_cod_data_source_file tk2008.cif
_cod_data_source_block I
_cod_database_code 2208735

loop_
_symmetry_equiv_pos_as_xyz
'x, y, z'
'-x, -y, -z'

loop_
_atom_site_type_symbol
_atom_site_label
_atom_site_fract_x
_atom_site_fract_y
_atom_site_fract_z
_atom_site_U_iso_or_equiv
_atom_site_adp_type
_atom_site_calc_flag
_atom_site_refinement_flags
_atom_site_occupancy
C C1 -0.37935(9) 0.59961(7) 0.17046(6) 0.01155(16) Uani d . 1
C C2 -0.25280(10) 0.63293(7) 0.13704(6) 0.01189(16) Uani d . 1
C C3 -0.16664(9) 0.60495(7) 0.19425(6) 0.01146(16) Uani d . 1
C C4 -0.23584(10) 0.56775(7) 0.26886(6) 0.01167(16) Uani d . 1
C C5 -0.35720(10) 0.57099(7) 0.26016(6) 0.01166(16) Uani d . 1
C C6 -0.45278(9) 0.58111(7) 0.33162(6) 0.01177(16) Uani d . 1
C C7 -0.53592(9) 0.66916(7) 0.31468(6) 0.01159(16) Uani d . 1
C C8 -0.54709(9) 0.71077(7) 0.23811(6) 0.01099(16) Uani d . 1
C C9 -0.46558(9) 0.68590(7) 0.16658(6) 0.01104(16) Uani d . 1
C C10 -0.45084(9) 0.76343(7) 0.11360(6) 0.01125(16) Uani d . 1
C C11 -0.33627(10) 0.77903(7) 0.05600(6) 0.01195(16) Uani d . 1
C C12 -0.23377(10) 0.71271(7) 0.08599(6) 0.01180(16) Uani d . 1
C C13 -0.12588(9) 0.76816(7) 0.09083(6) 0.01173(16) Uani d . 1
C C14 -0.03853(9) 0.73718(7) 0.14376(6) 0.01169(16) Uani d . 1
C C15 -0.05766(9) 0.65188(7) 0.19456(6) 0.01175(16) Uani d . 1
C C16 0.01307(9) 0.65811(7) 0.27068(6) 0.01197(16) Uani d . 1
C C17 -0.07164(9) 0.63577(7) 0.34633(6) 0.01188(16) Uani d . 1
C C18 -0.17867(10) 0.56378(7) 0.34893(6) 0.01200(17) Uani d . 1
C C19 -0.26885(10) 0.60816(7) 0.41373(6) 0.01201(17) Uani d . 1
C C20 -0.39191(10) 0.61612(7) 0.40590(6) 0.01245(17) Uani d . 1
C C21 -0.45845(10) 0.69782(8) 0.43913(6) 0.01276(17) Uani d . 1
C C22 -0.54709(9) 0.72991(7) 0.38307(6) 0.01215(17) Uani d . 1
C C23 -0.57581(9) 0.82874(7) 0.37248(6) 0.01232(17) Uani d . 1
C C24 -0.59779(9) 0.86891(7) 0.29367(6) 0.01182(16) Uani d . 1
C C25 -0.58405(9) 0.81042(7) 0.22768(6) 0.01134(16) Uani d . 1
C C26 -0.53951(9) 0.84636(7) 0.14137(6) 0.01153(16) Uani d . 1
C C27 -0.47101(9) 0.93913(7) 0.14787(6) 0.01162(16) Uani d . 1
C C28 -0.34858(9) 0.95195(7) 0.10717(6) 0.01140(16) Uani d . 1
C C29 -0.28339(9) 0.87916(7) 0.07012(6) 0.01160(16) Uani d . 1
C C30 -0.15271(9) 0.86991(8) 0.07979(6) 0.01199(16) Uani d . 1
C C31 -0.09240(9) 0.93808(7) 0.11965(6) 0.01186(16) Uani d . 1
C C32 -0.00657(9) 0.90656(7) 0.17588(6) 0.01159(16) Uani d . 1
C C33 0.02234(9) 0.80762(7) 0.18706(6) 0.01176(16) Uani d . 1
C C34 0.04335(9) 0.76720(7) 0.26683(6) 0.01169(16) Uani d . 1
C C35 0.03090(9) 0.82507(7) 0.33267(6) 0.01174(16) Uani d . 1
C C36 -0.01767(10) 0.78798(7) 0.41823(6) 0.01190(16) Uani d . 1
C C37 -0.08770(10) 0.69523(7) 0.41032(6) 0.01208(17) Uani d . 1
C C38 -0.20849(10) 0.68035(7) 0.45425(6) 0.01226(17) Uani d . 1
C C39 -0.27264(10) 0.75691(8) 0.49079(6) 0.01299(17) Uani d . 1
C C40 -0.40061(10) 0.76658(8) 0.48235(6) 0.01308(17) Uani d . 1
C C41 -0.42906(10) 0.86946(8) 0.46999(6) 0.01348(17) Uani d . 1
C C42 -0.51402(10) 0.89949(8) 0.41606(6) 0.01294(17) Uani d . 1
C C43 -0.49519(10) 0.98538(7) 0.36443(6) 0.01279(17) Uani d . 1
C C44 -0.56758(10) 0.97816(7) 0.28897(7) 0.01260(17) Uani d . 1
C C45 -0.48200(9) 0.99778(7) 0.21335(6) 0.01186(16) Uani d . 1
C C46 -0.36756(10) 1.05251(7) 0.21476(6) 0.01242(17) Uani d . 1
C C47 -0.28915(9) 1.02580(7) 0.15075(6) 0.01187(16) Uani d . 1
C C48 -0.15237(9) 1.03438(7) 0.14659(6) 0.01207(17) Uani d . 1
C C49 -0.11394(10) 1.03941(7) 0.23386(6) 0.01230(17) Uani d . 1
C C50 -0.01981(9) 0.96754(7) 0.24523(6) 0.01181(16) Uani d . 1
C C51 -0.00361(9) 0.92616(7) 0.32231(6) 0.01190(16) Uani d . 1
C C52 -0.08620(10) 0.95348(7) 0.39040(6) 0.01210(17) Uani d . 1
C C53 -0.10603(10) 0.87079(7) 0.44499(6) 0.01232(17) Uani d . 1
C C54 -0.22016(10) 0.85478(8) 0.48350(6) 0.01315(17) Uani d . 1
C C55 -0.31861(10) 0.92277(8) 0.47107(6) 0.01329(17) Uani d . 1
C C56 -0.29939(10) 1.00427(7) 0.41848(6) 0.01332(17) Uani d . 1
C C57 -0.38981(10) 1.03691(7) 0.36557(6) 0.01268(17) Uani d . 1
C C58 -0.32749(10) 1.09422(7) 0.29160(7) 0.01303(17) Uani d . 1
C C59 -0.19298(10) 1.06502(7) 0.29863(6) 0.01229(17) Uani d . 1
C C60 -0.18063(10) 1.02028(7) 0.37771(6) 0.01273(17) Uani d . 1
C C61 -0.10302(10) 1.11879(8) 0.09020(7) 0.01586(19) Uani d . 1
C C62 -0.34790(11) 1.20441(8) 0.29991(8) 0.01686(19) Uani d . 1
C C63 -0.68301(10) 1.04252(8) 0.29641(7) 0.01584(19) Uani d . 1
C C64 -0.64445(10) 0.85672(8) 0.08597(7) 0.01447(18) Uani d . 1
C C65 -0.35142(11) 0.76754(9) -0.03588(7) 0.01637(19) Uani d . 1
C C66 -0.42289(11) 0.51413(8) 0.12261(7) 0.01542(18) Uani d . 1
C C67 -0.52964(10) 0.49004(8) 0.35372(7) 0.01502(18) Uani d . 1
C C68 -0.13990(11) 0.45902(8) 0.37427(7) 0.01570(19) Uani d . 1
C C69 0.12937(10) 0.59446(8) 0.26268(7) 0.01542(18) Uani d . 1
C C70 0.08205(10) 0.77587(8) 0.47751(7) 0.01470(18) Uani d . 1
F F611 -0.12264(7) 1.10384(6) 0.01238(4) 0.02016(14) Uani d . 1
F F612 0.01756(7) 1.12692(6) 0.09327(5) 0.02278(16) Uani d . 1
F F613 -0.15465(8) 1.20375(5) 0.10997(5) 0.02631(17) Uani d . 1
F F621 -0.32929(9) 1.22942(6) 0.37577(5) 0.02787(18) Uani d . 1
F F622 -0.27183(8) 1.25535(5) 0.24865(6) 0.02785(18) Uani d . 1
F F623 -0.46049(8) 1.23170(6) 0.28581(7) 0.03029(19) Uani d . 1
F F631 -0.75864(7) 1.01145(6) 0.36027(5) 0.02003(14) Uani d . 1
F F632 -0.74462(7) 1.04103(7) 0.23047(5) 0.02538(16) Uani d . 1
F F633 -0.65804(8) 1.13469(6) 0.30930(7) 0.0302(2) Uani d . 1
F F641 -0.70267(7) 0.77295(5) 0.08249(5) 0.02229(15) Uani d . 1
F F642 -0.60373(7) 0.88337(6) 0.00971(5) 0.02454(16) Uani d . 1
F F643 -0.72605(7) 0.92352(6) 0.11250(5) 0.02520(16) Uani d . 1
F F651 -0.39245(9) 0.84917(6) -0.07067(5) 0.02772(18) Uani d . 1
F F652 -0.24432(8) 0.74730(8) -0.07631(5) 0.0320(2) Uani d . 1
F F653 -0.42748(10) 0.69747(7) -0.04828(5) 0.0348(2) Uani d . 1
F F661 -0.39716(8) 0.52995(6) 0.04246(5) 0.02230(15) Uani d . 1
F F662 -0.54293(7) 0.50237(6) 0.13540(5) 0.02257(15) Uani d . 1
F F663 -0.36784(9) 0.43096(5) 0.14344(6) 0.02732(18) Uani d . 1
F F671 -0.46090(7) 0.41377(5) 0.37325(6) 0.02387(16) Uani d . 1
F F672 -0.59335(7) 0.46582(5) 0.29251(5) 0.02159(15) Uani d . 1
F F673 -0.60951(7) 0.50628(5) 0.41828(5) 0.02113(15) Uani d . 1
F F681 -0.05688(8) 0.46048(5) 0.42875(6) 0.02636(18) Uani d . 1
F F682 -0.23494(7) 0.40963(5) 0.40853(5) 0.02280(16) Uani d . 1
F F683 -0.09300(8) 0.40978(5) 0.31060(5) 0.02614(17) Uani d . 1
F F691 0.20238(7) 0.62308(6) 0.19699(5) 0.02132(14) Uani d . 1
F F692 0.10452(7) 0.50128(5) 0.25428(6) 0.02419(16) Uani d . 1
F F693 0.19252(7) 0.60050(6) 0.32783(5) 0.02460(16) Uani d . 1
F F701 0.14372(7) 0.85903(5) 0.47943(5) 0.02146(15) Uani d . 1
F F702 0.03390(7) 0.75472(6) 0.55350(4) 0.02171(15) Uani d . 1
F F703 0.16242(7) 0.70626(6) 0.45619(5) 0.02028(14) Uani d . 1
C C71 -0.00769(19) 1.58104(13) -0.05190(13) 0.0425(4) Uani d . 1
H H1 -0.0132 1.6366 -0.0877 0.051 Uiso calc R 1
C C72 -0.10159(19) 1.51457(13) -0.04294(12) 0.0413(4) Uani d . 1
H H2 -0.1715 1.5247 -0.0724 0.050 Uiso calc R 1
C C73 -0.09317(19) 1.43364(13) 0.00893(13) 0.0426(4) Uani d . 1
H H3 -0.1572 1.3881 0.0149 0.051 Uiso calc R 1

loop_
_atom_site_aniso_label
_atom_site_aniso_U_11
_atom_site_aniso_U_22
_atom_site_aniso_U_33
_atom_site_aniso_U_12
_atom_site_aniso_U_13
_atom_site_aniso_U_23
C1 0.0118(4) 0.0111(4) 0.0123(4) -0.0010(3) -0.0033(3) -0.0023(3)
C2 0.0124(4) 0.0120(4) 0.0116(4) 0.0002(3) -0.0016(3) -0.0038(3)
C3 0.0114(4) 0.0107(4) 0.0125(4) 0.0009(3) -0.0020(3) -0.0026(3)
C4 0.0129(4) 0.0092(4) 0.0132(4) 0.0002(3) -0.0030(3) -0.0008(3)
C5 0.0135(4) 0.0097(4) 0.0121(4) -0.0012(3) -0.0028(3) -0.0010(3)
C6 0.0120(4) 0.0105(4) 0.0130(4) -0.0022(3) -0.0022(3) 0.0010(3)
C7 0.0104(4) 0.0118(4) 0.0126(4) -0.0019(3) -0.0010(3) 0.0002(3)
C8 0.0091(4) 0.0116(4) 0.0124(4) -0.0017(3) -0.0017(3) 0.0000(3)
C9 0.0107(4) 0.0115(4) 0.0115(4) -0.0012(3) -0.0029(3) -0.0013(3)
C10 0.0109(4) 0.0129(4) 0.0103(4) -0.0002(3) -0.0024(3) -0.0009(3)
C11 0.0129(4) 0.0143(4) 0.0089(4) -0.0010(3) -0.0020(3) -0.0008(3)
C12 0.0125(4) 0.0140(4) 0.0091(4) 0.0000(3) -0.0010(3) -0.0032(3)
C13 0.0112(4) 0.0151(4) 0.0089(4) -0.0004(3) 0.0003(3) -0.0021(3)
C14 0.0100(4) 0.0141(4) 0.0108(4) 0.0006(3) 0.0010(3) -0.0023(3)
C15 0.0108(4) 0.0119(4) 0.0127(4) 0.0013(3) -0.0012(3) -0.0032(3)
C16 0.0104(4) 0.0122(4) 0.0136(4) 0.0006(3) -0.0023(3) -0.0018(3)
C17 0.0117(4) 0.0107(4) 0.0135(4) -0.0001(3) -0.0033(3) 0.0006(3)
C18 0.0126(4) 0.0100(4) 0.0138(4) -0.0008(3) -0.0038(3) 0.0000(3)
C19 0.0141(4) 0.0115(4) 0.0105(4) -0.0019(3) -0.0025(3) 0.0017(3)
C20 0.0147(4) 0.0117(4) 0.0108(4) -0.0025(3) -0.0009(3) 0.0020(3)
C21 0.0138(4) 0.0140(4) 0.0101(4) -0.0022(3) 0.0012(3) 0.0019(3)
C22 0.0112(4) 0.0134(4) 0.0114(4) -0.0021(3) 0.0011(3) 0.0006(3)
C23 0.0101(4) 0.0138(4) 0.0126(4) -0.0006(3) 0.0018(3) -0.0005(3)
C24 0.0092(4) 0.0124(4) 0.0135(4) -0.0004(3) 0.0003(3) 0.0000(3)
C25 0.0090(4) 0.0123(4) 0.0126(4) -0.0008(3) -0.0010(3) 0.0008(3)
C26 0.0103(4) 0.0124(4) 0.0121(4) -0.0008(3) -0.0025(3) 0.0011(3)
C27 0.0106(4) 0.0115(4) 0.0128(4) -0.0004(3) -0.0024(3) 0.0017(3)
C28 0.0113(4) 0.0126(4) 0.0102(4) -0.0013(3) -0.0018(3) 0.0022(3)
C29 0.0125(4) 0.0139(4) 0.0084(4) -0.0018(3) -0.0011(3) 0.0013(3)
C30 0.0113(4) 0.0150(4) 0.0095(4) -0.0013(3) 0.0000(3) 0.0005(3)
C31 0.0108(4) 0.0138(4) 0.0106(4) -0.0012(3) 0.0012(3) 0.0008(3)
C32 0.0088(4) 0.0138(4) 0.0119(4) -0.0019(3) 0.0006(3) 0.0001(3)
C33 0.0090(4) 0.0142(4) 0.0121(4) -0.0005(3) 0.0000(3) -0.0013(3)
C34 0.0097(4) 0.0126(4) 0.0129(4) -0.0005(3) -0.0018(3) -0.0012(3)
C35 0.0098(4) 0.0129(4) 0.0128(4) -0.0012(3) -0.0027(3) -0.0005(3)
C36 0.0126(4) 0.0123(4) 0.0113(4) -0.0015(3) -0.0036(3) -0.0007(3)
C37 0.0120(4) 0.0127(4) 0.0121(4) -0.0004(3) -0.0042(3) 0.0008(3)
C38 0.0136(4) 0.0135(4) 0.0098(4) -0.0013(3) -0.0028(3) 0.0018(3)
C39 0.0155(4) 0.0149(4) 0.0086(4) -0.0016(3) -0.0015(3) 0.0001(3)
C40 0.0154(4) 0.0149(4) 0.0086(4) -0.0014(3) 0.0008(3) -0.0003(3)
C41 0.0138(4) 0.0160(4) 0.0103(4) -0.0004(3) 0.0018(3) -0.0016(3)
C42 0.0122(4) 0.0143(4) 0.0118(4) -0.0002(3) 0.0024(3) -0.0023(3)
C43 0.0133(4) 0.0120(4) 0.0129(4) 0.0006(3) 0.0010(3) -0.0034(3)
C44 0.0108(4) 0.0117(4) 0.0151(4) 0.0009(3) -0.0001(3) -0.0012(3)
C45 0.0116(4) 0.0108(4) 0.0131(4) 0.0001(3) -0.0010(3) 0.0009(3)
C46 0.0119(4) 0.0109(4) 0.0144(4) -0.0008(3) -0.0012(3) 0.0009(3)
C47 0.0120(4) 0.0113(4) 0.0122(4) -0.0008(3) -0.0014(3) 0.0017(3)
C48 0.0116(4) 0.0120(4) 0.0126(4) -0.0023(3) -0.0010(3) 0.0017(3)
C49 0.0122(4) 0.0111(4) 0.0137(4) -0.0022(3) -0.0021(3) 0.0006(3)
C50 0.0105(4) 0.0119(4) 0.0132(4) -0.0025(3) -0.0013(3) 0.0001(3)
C51 0.0106(4) 0.0123(4) 0.0132(4) -0.0028(3) -0.0028(3) -0.0012(3)
C52 0.0133(4) 0.0117(4) 0.0117(4) -0.0025(3) -0.0023(3) -0.0026(3)
C53 0.0145(4) 0.0127(4) 0.0103(4) -0.0011(3) -0.0037(3) -0.0023(3)
C54 0.0158(4) 0.0153(4) 0.0087(4) -0.0014(3) -0.0017(3) -0.0026(3)
C55 0.0157(4) 0.0143(4) 0.0100(4) -0.0007(3) 0.0001(3) -0.0039(3)
C56 0.0149(4) 0.0124(4) 0.0128(4) -0.0004(3) -0.0002(3) -0.0040(3)
C57 0.0139(4) 0.0109(4) 0.0133(4) 0.0003(3) 0.0002(3) -0.0036(3)
C58 0.0135(4) 0.0097(4) 0.0161(4) -0.0004(3) -0.0012(3) -0.0016(3)
C59 0.0131(4) 0.0097(4) 0.0144(4) -0.0015(3) -0.0022(3) -0.0017(3)
C60 0.0145(4) 0.0111(4) 0.0132(4) -0.0016(3) -0.0027(3) -0.0036(3)
C61 0.0151(5) 0.0160(4) 0.0164(4) -0.0040(3) -0.0018(4) 0.0034(4)
C62 0.0167(5) 0.0113(4) 0.0228(5) 0.0006(3) -0.0024(4) -0.0020(4)
C63 0.0127(4) 0.0148(4) 0.0199(5) 0.0014(3) -0.0006(4) -0.0013(4)
C64 0.0127(4) 0.0158(4) 0.0153(4) -0.0014(3) -0.0042(3) 0.0016(3)
C65 0.0184(5) 0.0202(5) 0.0110(4) -0.0011(4) -0.0032(3) -0.0016(4)
C66 0.0169(5) 0.0135(4) 0.0167(4) -0.0015(3) -0.0043(4) -0.0038(3)
C67 0.0155(5) 0.0118(4) 0.0180(5) -0.0030(3) -0.0037(4) 0.0021(3)
C68 0.0167(5) 0.0116(4) 0.0196(5) -0.0005(3) -0.0068(4) 0.0016(4)
C69 0.0133(4) 0.0143(4) 0.0190(5) 0.0021(3) -0.0036(4) -0.0015(4)
C70 0.0155(5) 0.0157(4) 0.0137(4) -0.0018(3) -0.0053(3) -0.0005(3)
F611 0.0202(3) 0.0261(3) 0.0141(3) -0.0048(3) -0.0033(2) 0.0059(3)
F612 0.0159(3) 0.0300(4) 0.0224(3) -0.0112(3) -0.0029(3) 0.0074(3)
F613 0.0344(4) 0.0133(3) 0.0295(4) -0.0011(3) 0.0051(3) 0.0043(3)
F621 0.0437(5) 0.0151(3) 0.0261(4) 0.0005(3) -0.0075(4) -0.0085(3)
F622 0.0324(4) 0.0126(3) 0.0367(5) -0.0030(3) 0.0064(4) 0.0032(3)
F623 0.0204(4) 0.0155(3) 0.0568(6) 0.0051(3) -0.0124(4) -0.0073(3)
F631 0.0137(3) 0.0262(3) 0.0194(3) 0.0029(3) 0.0032(2) -0.0032(3)
F632 0.0191(4) 0.0366(4) 0.0203(3) 0.0117(3) -0.0043(3) -0.0006(3)
F633 0.0189(4) 0.0129(3) 0.0584(6) 0.0028(3) 0.0002(4) -0.0060(3)
F641 0.0214(4) 0.0189(3) 0.0286(4) -0.0068(3) -0.0135(3) 0.0033(3)
F642 0.0219(4) 0.0359(4) 0.0158(3) -0.0035(3) -0.0065(3) 0.0102(3)
F643 0.0166(3) 0.0275(4) 0.0331(4) 0.0083(3) -0.0107(3) -0.0075(3)
F651 0.0412(5) 0.0282(4) 0.0145(3) 0.0076(3) -0.0094(3) 0.0015(3)
F652 0.0260(4) 0.0578(6) 0.0115(3) 0.0103(4) 0.0009(3) -0.0051(3)
F653 0.0512(6) 0.0389(5) 0.0166(3) -0.0250(4) -0.0107(4) -0.0019(3)
F661 0.0263(4) 0.0273(4) 0.0143(3) -0.0071(3) -0.0027(3) -0.0074(3)
F662 0.0179(3) 0.0258(4) 0.0250(4) -0.0089(3) -0.0027(3) -0.0076(3)
F663 0.0377(5) 0.0126(3) 0.0343(4) 0.0037(3) -0.0164(4) -0.0075(3)
F671 0.0216(4) 0.0119(3) 0.0383(4) -0.0015(3) -0.0070(3) 0.0068(3)
F672 0.0226(4) 0.0207(3) 0.0227(3) -0.0100(3) -0.0077(3) 0.0010(3)
F673 0.0205(3) 0.0214(3) 0.0204(3) -0.0068(3) 0.0040(3) 0.0032(3)
F681 0.0287(4) 0.0160(3) 0.0375(4) -0.0022(3) -0.0227(4) 0.0056(3)
F682 0.0208(4) 0.0142(3) 0.0334(4) -0.0035(3) -0.0051(3) 0.0078(3)
F683 0.0336(4) 0.0142(3) 0.0302(4) 0.0060(3) -0.0008(3) -0.0029(3)
F691 0.0144(3) 0.0239(3) 0.0248(4) 0.0033(3) 0.0031(3) -0.0012(3)
F692 0.0215(4) 0.0126(3) 0.0386(5) 0.0034(3) -0.0031(3) -0.0040(3)
F693 0.0175(3) 0.0331(4) 0.0247(4) 0.0085(3) -0.0099(3) -0.0056(3)
F701 0.0231(4) 0.0195(3) 0.0238(4) -0.0070(3) -0.0118(3) -0.0009(3)
F702 0.0241(4) 0.0289(4) 0.0125(3) -0.0013(3) -0.0052(3) 0.0029(3)
F703 0.0177(3) 0.0220(3) 0.0221(3) 0.0043(3) -0.0080(3) -0.0012(3)
C71 0.0505(11) 0.0282(7) 0.0461(10) 0.0036(7) 0.0137(8) -0.0059(7)
C72 0.0436(10) 0.0365(8) 0.0428(9) 0.0055(7) 0.0057(8) -0.0143(7)
C73 0.0445(10) 0.0283(7) 0.0525(11) -0.0039(7) 0.0163(8) -0.0132(7)

loop_
_atom_type_symbol
_atom_type_description
_atom_type_scat_dispersion_real
_atom_type_scat_dispersion_imag
_atom_type_scat_source
C C 0.0033 0.0016 'International Tables Vol C Tables 4.2.6.8 and 6.1.1.4'
H H 0.0000 0.0000 'International Tables Vol C Tables 4.2.6.8 and 6.1.1.4'
F F 0.0171 0.0103 'International Tables Vol C Tables 4.2.6.8 and 6.1.1.4'

loop_
_geom_angle_atom_site_label_1
_geom_angle_atom_site_label_2
_geom_angle_atom_site_label_3
_geom_angle_site_symmetry_1
_geom_angle
C9 C1 C2 . 108.00(8)
C9 C1 C66 . 111.23(8)
C2 C1 C66 . 111.73(9)
C9 C1 C5 . 110.88(9)
C2 C1 C5 . 101.18(8)
C66 C1 C5 . 113.31(8)
C12 C2 C3 . 120.56(9)
C12 C2 C1 . 123.20(9)
C3 C2 C1 . 109.33(8)
C15 C3 C2 . 121.28(9)
C15 C3 C4 . 123.22(9)
C2 C3 C4 . 107.27(9)
C5 C4 C3 . 110.85(9)
C5 C4 C18 . 125.54(10)
C3 C4 C18 . 120.05(9)
C4 C5 C6 . 123.02(9)
C4 C5 C1 . 109.78(9)
C6 C5 C1 . 123.85(9)
C5 C6 C7 . 109.18(8)
C5 C6 C20 . 109.26(8)
C7 C6 C20 . 100.33(8)
C5 C6 C67 . 115.22(9)
C7 C6 C67 . 110.21(9)
C20 C6 C67 . 111.60(8)
C8 C7 C22 . 118.67(9)
C8 C7 C6 . 123.93(9)
C22 C7 C6 . 110.15(9)
C7 C8 C25 . 121.13(10)
C7 C8 C9 . 122.75(9)
C25 C8 C9 . 107.74(8)
C10 C9 C8 . 110.76(9)
C10 C9 C1 . 125.22(9)
C8 C9 C1 . 120.45(9)
C9 C10 C11 . 123.24(9)
C9 C10 C26 . 109.65(9)
C11 C10 C26 . 123.69(8)
C10 C11 C29 . 109.36(8)
C10 C11 C12 . 108.50(8)
C29 C11 C12 . 99.66(8)
C10 C11 C65 . 115.68(9)
C29 C11 C65 . 110.44(8)
C12 C11 C65 . 112.00(9)
C2 C12 C13 . 118.82(9)
C2 C12 C11 . 124.14(9)
C13 C12 C11 . 109.91(9)
C14 C13 C30 . 119.76(9)
C14 C13 C12 . 120.26(9)
C30 C13 C12 . 110.15(9)
C13 C14 C15 . 120.20(9)
C13 C14 C33 . 119.67(9)
C15 C14 C33 . 109.17(9)
C3 C15 C14 . 118.41(9)
C3 C15 C16 . 123.66(9)
C14 C15 C16 . 109.81(9)
C17 C16 C15 . 109.24(8)
C17 C16 C69 . 114.80(9)
C15 C16 C69 . 110.70(9)
C17 C16 C34 . 109.21(8)
C15 C16 C34 . 100.65(8)
C69 C16 C34 . 111.30(8)
C37 C17 C16 . 123.44(9)
C37 C17 C18 . 109.96(9)
C16 C17 C18 . 123.79(9)
C4 C18 C19 . 108.34(9)
C4 C18 C68 . 112.05(9)
C19 C18 C68 . 111.65(9)
C4 C18 C17 . 110.69(8)
C19 C18 C17 . 101.37(8)
C68 C18 C17 . 112.21(9)
C20 C19 C38 . 120.45(10)
C20 C19 C18 . 123.07(9)
C38 C19 C18 . 108.84(9)
C19 C20 C21 . 119.11(10)
C19 C20 C6 . 123.63(10)
C21 C20 C6 . 109.68(9)
C40 C21 C20 . 120.62(10)
C40 C21 C22 . 119.65(9)
C20 C21 C22 . 108.62(9)
C23 C22 C7 . 120.07(9)
C23 C22 C21 . 120.49(10)
C7 C22 C21 . 108.63(9)
C22 C23 C24 . 120.45(10)
C22 C23 C42 . 119.57(10)
C24 C23 C42 . 109.15(9)
C25 C24 C23 . 119.12(9)
C25 C24 C44 . 123.50(9)
C23 C24 C44 . 109.48(9)
C24 C25 C8 . 120.12(9)
C24 C25 C26 . 123.88(9)
C8 C25 C26 . 108.53(9)
C27 C26 C25 . 108.09(8)
C27 C26 C64 . 113.73(8)
C25 C26 C64 . 111.57(8)
C27 C26 C10 . 110.26(8)
C25 C26 C10 . 101.68(8)
C64 C26 C10 . 110.82(9)
C45 C27 C28 . 107.51(9)
C45 C27 C26 . 125.21(9)
C28 C27 C26 . 121.29(9)
C29 C28 C47 . 121.11(9)
C29 C28 C27 . 123.20(9)
C47 C28 C27 . 107.34(9)
C28 C29 C30 . 119.15(9)
C28 C29 C11 . 123.51(9)
C30 C29 C11 . 110.32(9)
C31 C30 C13 . 120.85(10)
C31 C30 C29 . 121.70(10)
C13 C30 C29 . 106.86(9)
C30 C31 C32 . 119.48(9)
C30 C31 C48 . 122.55(9)
C32 C31 C48 . 109.66(9)
C33 C32 C31 . 120.70(9)
C33 C32 C50 . 119.62(9)
C31 C32 C50 . 108.78(9)
C32 C33 C14 . 119.43(9)
C32 C33 C34 . 120.67(9)
C14 C33 C34 . 108.94(9)
C35 C34 C33 . 119.70(9)
C35 C34 C16 . 123.94(9)
C33 C34 C16 . 109.02(9)
C34 C35 C51 . 120.04(9)
C34 C35 C36 . 122.96(9)
C51 C35 C36 . 108.88(9)
C37 C36 C70 . 113.05(8)
C37 C36 C35 . 108.76(8)
C70 C36 C35 . 112.96(9)
C37 C36 C53 . 109.95(9)
C70 C36 C53 . 109.95(9)
C35 C36 C53 . 101.57(8)
C17 C37 C38 . 110.22(9)
C17 C37 C36 . 124.80(9)
C38 C37 C36 . 121.35(9)
C39 C38 C19 . 121.15(10)
C39 C38 C37 . 120.88(9)
C19 C38 C37 . 108.06(9)
C38 C39 C40 . 118.83(10)
C38 C39 C54 . 119.16(10)
C40 C39 C54 . 108.16(9)
C21 C40 C39 . 119.66(10)
C21 C40 C41 . 119.68(10)
C39 C40 C41 . 107.83(9)
C42 C41 C55 . 119.27(9)
C42 C41 C40 . 120.24(10)
C55 C41 C40 . 108.32(9)
C41 C42 C43 . 120.87(10)
C41 C42 C23 . 120.34(10)
C43 C42 C23 . 108.77(9)
C57 C43 C42 . 119.99(10)
C57 C43 C44 . 124.34(9)
C42 C43 C44 . 109.37(9)
C45 C44 C63 . 115.49(9)
C45 C44 C43 . 108.32(8)
C63 C44 C43 . 111.06(9)
C45 C44 C24 . 108.25(8)
C63 C44 C24 . 111.85(8)
C43 C44 C24 . 100.82(8)
C27 C45 C46 . 108.59(9)
C27 C45 C44 . 123.71(9)
C46 C45 C44 . 122.81(9)
C47 C46 C45 . 108.79(9)
C47 C46 C58 . 123.65(10)
C45 C46 C58 . 122.79(9)
C46 C47 C28 . 107.71(9)
C46 C47 C48 . 124.98(10)
C28 C47 C48 . 122.32(9)
C47 C48 C31 . 109.50(8)
C47 C48 C49 . 108.66(8)
C31 C48 C49 . 101.44(8)
C47 C48 C61 . 113.55(9)
C31 C48 C61 . 110.20(9)
C49 C48 C61 . 112.79(9)
C59 C49 C50 . 120.08(9)
C59 C49 C48 . 122.79(10)
C50 C49 C48 . 108.84(9)
C51 C50 C32 . 118.76(9)
C51 C50 C49 . 121.04(10)
C32 C50 C49 . 109.39(9)
C50 C51 C52 . 118.82(10)
C50 C51 C35 . 121.13(10)
C52 C51 C35 . 109.28(9)
C60 C52 C53 . 120.68(10)
C60 C52 C51 . 119.44(9)
C53 C52 C51 . 108.95(9)
C54 C53 C52 . 119.82(10)
C54 C53 C36 . 123.01(9)
C52 C53 C36 . 109.52(9)
C53 C54 C55 . 120.24(9)
C53 C54 C39 . 121.47(10)
C55 C54 C39 . 107.08(9)
C56 C55 C41 . 119.30(10)
C56 C55 C54 . 120.15(10)
C41 C55 C54 . 108.62(9)
C55 C56 C57 . 120.93(10)
C55 C56 C60 . 119.52(10)
C57 C56 C60 . 109.18(9)
C43 C57 C56 . 119.56(9)
C43 C57 C58 . 124.80(10)
C56 C57 C58 . 109.08(9)
C46 C58 C62 . 115.81(9)
C46 C58 C59 . 108.33(9)
C62 C58 C59 . 111.28(9)
C46 C58 C57 . 108.15(8)
C62 C58 C57 . 111.17(9)
C59 C58 C57 . 101.02(8)
C49 C59 C60 . 119.57(10)
C49 C59 C58 . 124.05(10)
C60 C59 C58 . 109.13(9)
C52 C60 C59 . 120.95(10)
C52 C60 C56 . 119.56(9)
C59 C60 C56 . 109.27(9)
F613 C61 F611 . 107.64(9)
F613 C61 F612 . 107.67(9)
F611 C61 F612 . 107.27(9)
F613 C61 C48 . 112.42(10)
F611 C61 C48 . 110.76(9)
F612 C61 C48 . 110.85(9)
F623 C62 F622 . 107.85(10)
F623 C62 F621 . 107.80(10)
F622 C62 F621 . 107.39(10)
F623 C62 C58 . 111.74(9)
F622 C62 C58 . 111.90(10)
F621 C62 C58 . 109.97(9)
F632 C63 F633 . 108.15(10)
F632 C63 F631 . 107.02(9)
F633 C63 F631 . 106.71(10)
F632 C63 C44 . 112.37(10)
F633 C63 C44 . 111.95(9)
F631 C63 C44 . 110.35(9)
F643 C64 F642 . 107.57(9)
F643 C64 F641 . 107.61(9)
F642 C64 F641 . 107.37(9)
F643 C64 C26 . 111.47(9)
F642 C64 C26 . 111.09(9)
F641 C64 C26 . 111.52(8)
F653 C65 F651 . 107.71(10)
F653 C65 F652 . 108.17(11)
F651 C65 F652 . 106.11(10)
F653 C65 C11 . 112.24(9)
F651 C65 C11 . 111.80(10)
F652 C65 C11 . 110.54(9)
F663 C66 F661 . 107.39(10)
F663 C66 F662 . 108.28(9)
F661 C66 F662 . 107.31(9)
F663 C66 C1 . 111.24(9)
F661 C66 C1 . 110.53(9)
F662 C66 C1 . 111.88(9)
F671 C67 F672 . 107.93(9)
F671 C67 F673 . 107.47(9)
F672 C67 F673 . 107.29(9)
F671 C67 C6 . 111.74(9)
F672 C67 C6 . 111.90(9)
F673 C67 C6 . 110.30(9)
F683 C68 F682 . 107.48(9)
F683 C68 F681 . 108.26(10)
F682 C68 F681 . 107.70(9)
F683 C68 C18 . 111.91(9)
F682 C68 C18 . 110.79(9)
F681 C68 C18 . 110.55(9)
F692 C69 F693 . 108.07(9)
F692 C69 F691 . 107.33(10)
F693 C69 F691 . 107.39(9)
F692 C69 C16 . 111.81(9)
F693 C69 C16 . 111.24(9)
F691 C69 C16 . 110.80(9)
F703 C70 F702 . 108.23(9)
F703 C70 F701 . 107.30(9)
F702 C70 F701 . 107.60(9)
F703 C70 C36 . 112.39(9)
F702 C70 C36 . 110.90(9)
F701 C70 C36 . 110.24(8)
C73 C71 C72 2_585 119.93(18)
C73 C72 C71 . 119.9(2)
C71 C73 C72 2_585 120.16(18)

loop_
_geom_bond_atom_site_label_1
_geom_bond_atom_site_label_2
_geom_bond_site_symmetry_2
_geom_bond_distance
C1 C9 . 1.5093(15)
C1 C2 . 1.5281(15)
C1 C66 . 1.5467(15)
C1 C5 . 1.5502(14)
C2 C12 . 1.3644(14)
C2 C3 . 1.4307(15)
C3 C15 . 1.3763(14)
C3 C4 . 1.4685(14)
C4 C5 . 1.3579(15)
C4 C18 . 1.5065(15)
C5 C6 . 1.5185(15)
C6 C7 . 1.5362(15)
C6 C20 . 1.5407(15)
C6 C67 . 1.5414(14)
C7 C8 . 1.3771(14)
C7 C22 . 1.4223(15)
C8 C25 . 1.4309(14)
C8 C9 . 1.4650(15)
C9 C10 . 1.3544(14)
C10 C11 . 1.5264(15)
C10 C26 . 1.5447(15)
C11 C29 . 1.5404(15)
C11 C12 . 1.5406(15)
C11 C65 . 1.5485(15)
C12 C13 . 1.4360(15)
C13 C14 . 1.4021(15)
C13 C30 . 1.4332(15)
C14 C15 . 1.4228(14)
C14 C33 . 1.4349(15)
C15 C16 . 1.5365(15)
C16 C17 . 1.5157(15)
C16 C69 . 1.5378(16)
C16 C34 . 1.5422(14)
C17 C37 . 1.3553(15)
C17 C18 . 1.5529(14)
C18 C19 . 1.5303(16)
C18 C68 . 1.5472(14)
C19 C20 . 1.3761(15)
C19 C38 . 1.4240(15)
C20 C21 . 1.4306(16)
C21 C40 . 1.4004(15)
C21 C22 . 1.4513(15)
C22 C23 . 1.3979(15)
C23 C24 . 1.4270(15)
C23 C42 . 1.4459(15)
C24 C25 . 1.3722(15)
C24 C44 . 1.5440(14)
C25 C26 . 1.5284(14)
C26 C27 . 1.5083(14)
C26 C64 . 1.5343(15)
C27 C45 . 1.3662(15)
C27 C28 . 1.4655(15)
C28 C29 . 1.3546(15)
C28 C47 . 1.4625(15)
C29 C30 . 1.4660(15)
C30 C31 . 1.3781(15)
C31 C32 . 1.4289(15)
C31 C48 . 1.5330(15)
C32 C33 . 1.4009(15)
C32 C50 . 1.4374(15)
C33 C34 . 1.4402(14)
C34 C35 . 1.3646(15)
C35 C51 . 1.4424(15)
C35 C36 . 1.5339(14)
C36 C37 . 1.5206(14)
C36 C70 . 1.5334(15)
C36 C53 . 1.5370(15)
C37 C38 . 1.4741(15)
C38 C39 . 1.3847(16)
C39 C40 . 1.4331(16)
C39 C54 . 1.4732(15)
C40 C41 . 1.4543(15)
C41 C42 . 1.3907(16)
C41 C55 . 1.4363(15)
C42 C43 . 1.4362(14)
C43 C57 . 1.3755(15)
C43 C44 . 1.5393(16)
C44 C45 . 1.5142(15)
C44 C63 . 1.5351(16)
C45 C46 . 1.4850(15)
C46 C47 . 1.3608(15)
C46 C58 . 1.5110(16)
C47 C48 . 1.5110(15)
C48 C49 . 1.5351(15)
C48 C61 . 1.5365(14)
C49 C59 . 1.3697(15)
C49 C50 . 1.4383(15)
C50 C51 . 1.3934(14)
C51 C52 . 1.4383(15)
C52 C60 . 1.3991(15)
C52 C53 . 1.4303(14)
C53 C54 . 1.3775(15)
C54 C55 . 1.4417(16)
C55 C56 . 1.3979(15)
C56 C57 . 1.4330(16)
C56 C60 . 1.4363(15)
C57 C58 . 1.5421(15)
C58 C62 . 1.5382(15)
C58 C59 . 1.5419(15)
C59 C60 . 1.4331(15)
C61 F613 . 1.3297(15)
C61 F611 . 1.3403(14)
C61 F612 . 1.3423(14)
C62 F623 . 1.3268(14)
C62 F622 . 1.3276(14)
C62 F621 . 1.3403(15)
C63 F632 . 1.3290(14)
C63 F633 . 1.3320(14)
C63 F631 . 1.3456(13)
C64 F643 . 1.3327(14)
C64 F642 . 1.3352(13)
C64 F641 . 1.3364(13)
C65 F653 . 1.3236(14)
C65 F651 . 1.3298(14)
C65 F652 . 1.3347(15)
C66 F663 . 1.3317(14)
C66 F661 . 1.3345(14)
C66 F662 . 1.3346(14)
C67 F671 . 1.3278(13)
C67 F672 . 1.3322(14)
C67 F673 . 1.3427(14)
C68 F683 . 1.3307(15)
C68 F682 . 1.3326(13)
C68 F681 . 1.3357(13)
C69 F692 . 1.3315(13)
C69 F693 . 1.3330(14)
C69 F691 . 1.3419(14)
C70 F703 . 1.3285(14)
C70 F702 . 1.3388(13)
C70 F701 . 1.3458(13)
C71 C73 2_585 1.376(3)
C71 C72 . 1.390(3)
C72 C73 . 1.383(3)
C73 C71 2_585 1.375(3)
